data_1545595
loop_
_publ_author_name
'Bura, Thomas'
'Beaupr\'e, Serge'
'L\'egar\'e, Marc-Andr\'e'
'Quinn, Jesse'
'Rochette, Etienne'
'Blaskovits, J. Terence'
'Fontaine, Fr\'ed\'eric-Georges'
'Pron, Agnieszka'
'Li, Yuning'
'Leclerc, Mario'

_publ_section_title
;
 Direct heteroarylation polymerization: guidelines for defect-free
 conjugated polymers
;
_journal_issue 5
_journal_name_full 'Chem. Sci.'
_journal_page_first 3913
_journal_paper_doi 10.1039/C7SC00589J
_journal_volume 8
_journal_year 2017
_chemical_formula_moiety 'C39 H50.99 O3 P'
_chemical_formula_sum 'C39 H51 O3 P'
_chemical_formula_weight 598.76
_space_group_crystal_system triclinic
_space_group_IT_number 2
_space_group_name_Hall '-P 1'
_space_group_name_H-M_alt 'P -1'
_symmetry_space_group_name_Hall '-P 1'
_symmetry_space_group_name_H-M 'P -1'
_atom_sites_solution_hydrogens geom
_audit_creation_date 2016-09-27
_audit_creation_method
;
Olex2 1.2
(compiled 2016.09.09 svn.r3337 for OlexSys, GUI svn.r5227)
;
_audit_update_record
;
2016-09-30 deposited with the CCDC.
2017-03-20 downloaded from the CCDC.
;
_cell_angle_alpha 101.403(2)
_cell_angle_beta 109.481(2)
_cell_angle_gamma 104.921(2)
_cell_formula_units_Z 2
_cell_length_a 10.8957(14)
_cell_length_b 13.0496(16)
_cell_length_c 13.9607(17)
_cell_measurement_reflns_used 5652
_cell_measurement_temperature 150(2)
_cell_measurement_theta_max 28.8688
_cell_measurement_theta_min 2.2024
_cell_volume 1718.4(4)
_computing_molecular_graphics 'Olex2 (Dolomanov et al., 2009)'
_computing_publication_material 'Olex2 (Dolomanov et al., 2009)'
_computing_structure_refinement 'XL (Sheldrick, 2008)'
_diffrn_ambient_temperature 149.75
_diffrn_measured_fraction_theta_full 1.000
_diffrn_measured_fraction_theta_max 0.994
_diffrn_measurement_device_type 'bruker SMART CCD'
_diffrn_measurement_method \w
_diffrn_radiation_type MoK\a
_diffrn_radiation_wavelength 0.71073
_diffrn_reflns_av_R_equivalents 0.0302
_diffrn_reflns_av_unetI/netI 0.0439
_diffrn_reflns_Laue_measured_fraction_full 1.000
_diffrn_reflns_Laue_measured_fraction_max 0.994
_diffrn_reflns_limit_h_max 15
_diffrn_reflns_limit_h_min -15
_diffrn_reflns_limit_k_max 18
_diffrn_reflns_limit_k_min -17
_diffrn_reflns_limit_l_max 19
_diffrn_reflns_limit_l_min -19
_diffrn_reflns_number 21019
_diffrn_reflns_point_group_measured_fraction_full 1.000
_diffrn_reflns_point_group_measured_fraction_max 0.994
_diffrn_reflns_theta_full 25.242
_diffrn_reflns_theta_max 29.664
_diffrn_reflns_theta_min 1.628
_diffrn_source 'Sealed X-ray tube'
_exptl_absorpt_coefficient_mu 0.115
_exptl_absorpt_correction_T_max 0.7459
_exptl_absorpt_correction_T_min 0.6757
_exptl_absorpt_correction_type multi-scan
_exptl_absorpt_process_details
;
SADABS-2014/5 (Bruker,2014/5) was used for absorption correction.
wR2(int) was 0.0486 before and 0.0398 after correction.
The Ratio of minimum to maximum transmission is 0.9059.
The \l/2 correction factor is 0.00150.
;
_exptl_crystal_colour colorless
_exptl_crystal_density_diffrn 1.157
_exptl_crystal_description block
_exptl_crystal_F_000 648
_exptl_crystal_size_max 0.5
_exptl_crystal_size_mid 0.4
_exptl_crystal_size_min 0.4
_refine_diff_density_max 0.442
_refine_diff_density_min -0.372
_refine_diff_density_rms 0.047
_refine_ls_extinction_method none
_refine_ls_goodness_of_fit_ref 1.052
_refine_ls_hydrogen_treatment constr
_refine_ls_matrix_type full
_refine_ls_number_parameters 427
_refine_ls_number_reflns 9684
_refine_ls_number_restraints 24
_refine_ls_restrained_S_all 1.051
_refine_ls_R_factor_all 0.0761
_refine_ls_R_factor_gt 0.0542
_refine_ls_shift/su_max 0.001
_refine_ls_shift/su_mean 0.000
_refine_ls_structure_factor_coef Fsqd
_refine_ls_weighting_details 'w=1/[\s^2^(Fo^2^)+(0.0648P)^2^+0.5264P] where P=(Fo^2^+2Fc^2^)/3'
_refine_ls_weighting_scheme calc
_refine_ls_wR_factor_gt 0.1362
_refine_ls_wR_factor_ref 0.1506
_reflns_Friedel_coverage 0.000
_reflns_number_gt 7182
_reflns_number_total 9684
_reflns_threshold_expression 'I > 2\s(I)'
_cod_data_source_file c7sc00589j2.cif
_cod_data_source_block tb20160923_0m_a
_cod_depositor_comments 'Adding full bibliography for 1545595--1545596.cif.'
_cod_database_code 1545595
_shelx_space_group_comment
;
The symmetry employed for this shelxl refinement is uniquely defined
by the following loop, which should always be used as a source of
symmetry information in preference to the above space-group names.
They are only intended as comments.
;
_shelx_estimated_absorpt_t_max 0.7459
_shelx_estimated_absorpt_t_min 0.6757
_olex2_refinement_description
;
1. Fixed Uiso
 At 1.2 times of:
  All C(H) groups, All C(H,H) groups, All C(H,H,H,H) groups
2. Uiso/Uaniso restraints and constraints
C10B \\sim C10A: within 2A with sigma of 0.04 and sigma for terminal atoms of
0.08
C13A \\sim C13B: within 2A with sigma of 0.04 and sigma for terminal atoms of
0.08
C38B \\sim C38A: within 2A with sigma of 0.04 and sigma for terminal atoms of
0.08
C8B \\sim C8A: within 2A with sigma of 0.04 and sigma for terminal atoms of 0.08
3. Others
 Sof(H9BC)=Sof(H9BD)=Sof(C10B)=Sof(H10A)=Sof(H10B)=Sof(H11C)=Sof(H11D)=
 Sof(H12C)=Sof(H12D)=Sof(C13B)=Sof(H13C)=Sof(H13D)=1-FVAR(1)
 Sof(H8A)=Sof(H9AA)=Sof(H9AB)=Sof(C10A)=Sof(H10C)=Sof(H10D)=Sof(H11A)=
 Sof(H11B)=Sof(H12A)=Sof(H12B)=Sof(C13A)=Sof(H13A)=Sof(H13B)=FVAR(1)
 Sof(H37C)=Sof(H37D)=Sof(C38B)=Sof(H38A)=Sof(H38B)=Sof(H39C)=Sof(H39D)=1-FVAR(2)
 Sof(H37A)=Sof(H37B)=Sof(C38A)=Sof(H38C)=Sof(H38D)=Sof(H39A)=Sof(H39B)=FVAR(2)
 Sof(H7BC)=Sof(H7BD)=Sof(C8B)=Sof(H8B)=1-FVAR(3)
 Sof(H7AA)=Sof(H7AB)=Sof(C8A)=FVAR(3)
4.a Ternary CH refined with riding coordinates:
 C8B(H8B), C8A(H8A), C21(H21), C34(H34)
4.b Secondary CH2 refined with riding coordinates:
 C7(H7BC,H7BD), C7(H7AA,H7AB), C9(H9AA,H9AB), C9(H9BC,H9BD), C10B(H10A,H10B),
 C10A(H10C,H10D), C11(H11A,H11B), C11(H11C,H11D), C12(H12A,H12B), C12(H12C,
 H12D), C13A(H13A,H13B), C13B(H13C,H13D), C20(H20A,H20B), C22(H22A,H22B),
 C23(H23A,H23B), C24(H24A,H24B), C25(H25A,H25B), C26(H26A,H26B), C33(H33A,H33B),
  C35(H35A,H35B), C36(H36A,H36B), C37(H37A,H37B), C37(H37C,H37D), C38B(H38A,
 H38B), C38A(H38C,H38D), C39(H39A,H39B), C39(H39C,H39D)
4.c Aromatic/amide H refined with riding coordinates:
 C2(H2), C3(H3), C4(H4), C5(H5), C15(H15), C16(H16), C17(H17), C18(H18),
 C28(H28), C29(H29), C30(H30), C31(H31)
;
_shelx_shelxl_version_number 2014/7
_olex2_submission_special_instructions 'No special instructions were received'

loop_
_space_group_symop_operation_xyz
'x, y, z'
'-x, -y, -z'

loop_
_atom_site_label
_atom_site_type_symbol
_atom_site_fract_x
_atom_site_fract_y
_atom_site_fract_z
_atom_site_U_iso_or_equiv
_atom_site_adp_type
_atom_site_occupancy
_atom_site_site_symmetry_order
_atom_site_calc_flag
_atom_site_refinement_flags_posn
_atom_site_refinement_flags_adp
_atom_site_refinement_flags_occupancy
_atom_site_disorder_assembly
_atom_site_disorder_group
P1 P 0.73464(4) 0.21865(3) 0.73854(3) 0.02679(10) Uani 1 1 d . . . . .
O1 O 0.59559(12) 0.14330(10) 0.51202(8) 0.0363(3) Uani 1 1 d . . . . .
O2 O 0.57789(13) 0.32271(11) 0.82559(10) 0.0406(3) Uani 1 1 d . . . . .
O3 O 1.01709(11) 0.41993(9) 0.83907(8) 0.0307(2) Uani 1 1 d . . . . .
C1 C 0.81525(16) 0.18549(11) 0.64634(11) 0.0272(3) Uani 1 1 d . . . . .
C2 C 0.94969(17) 0.18438(13) 0.67688(13) 0.0338(3) Uani 1 1 d . . . . .
H2 H 1.0099 0.2111 0.7507 0.041 Uiso 1 1 calc R . . . .
C3 C 0.9984(2) 0.14493(15) 0.60189(15) 0.0424(4) Uani 1 1 d . . . . .
H3 H 1.0908 0.1448 0.6244 0.051 Uiso 1 1 calc R . . . .
C4 C 0.9112(2) 0.10605(15) 0.49454(15) 0.0443(4) Uani 1 1 d . . . . .
H4 H 0.9446 0.0800 0.4432 0.053 Uiso 1 1 calc R . . . .
C5 C 0.7759(2) 0.10456(13) 0.46086(13) 0.0377(4) Uani 1 1 d . . . . .
H5 H 0.7165 0.0773 0.3869 0.045 Uiso 1 1 calc R . . . .
C6 C 0.72784(17) 0.14329(12) 0.53616(11) 0.0292(3) Uani 1 1 d . . . . .
C7 C 0.50093(19) 0.10633(14) 0.40170(12) 0.0381(4) Uani 1 1 d . . . . .
H7BC H 0.5543 0.1210 0.3577 0.046 Uiso 0.152(10) 1 calc R . P A 2
H7BD H 0.4520 0.0247 0.3791 0.046 Uiso 0.152(10) 1 calc R . P A 2
H7AA H 0.4879 0.0279 0.3679 0.046 Uiso 0.848(10) 1 calc R . P A 1
H7AB H 0.5387 0.1529 0.3630 0.046 Uiso 0.848(10) 1 calc R . P A 1
C8B C 0.4038(13) 0.1586(13) 0.3829(8) 0.025(3) Uani 0.152(10) 1 d . U P A 2
H8B H 0.4462 0.2362 0.3826 0.030 Uiso 0.152(10) 1 calc R . P A 2
C8A C 0.3614(3) 0.1161(3) 0.39596(19) 0.0402(8) Uani 0.848(10) 1 d . U P A 1
H8A H 0.3166 0.0579 0.4229 0.048 Uiso 0.836(4) 1 calc R . P B 1
C9 C 0.2690(3) 0.09093(18) 0.27693(16) 0.0645(7) Uani 1 1 d . . . . .
H9AA H 0.2587 0.0161 0.2352 0.077 Uiso 0.836(4) 1 calc R . P A 1
H9AB H 0.3121 0.1469 0.2482 0.077 Uiso 0.836(4) 1 calc R . P B 1
H9BC H 0.2969 0.0672 0.2179 0.077 Uiso 0.164(4) 1 calc R . P A 2
H9BD H 0.2157 0.0229 0.2868 0.077 Uiso 0.164(4) 1 calc R . P B 2
C10B C 0.1795(11) 0.1561(11) 0.2471(9) 0.040(3) Uani 0.164(4) 1 d . U P A 2
H10A H 0.0962 0.1085 0.1815 0.049 Uiso 0.164(4) 1 calc R . P B 2
H10B H 0.2301 0.2195 0.2298 0.049 Uiso 0.164(4) 1 calc R . P B 2
C10A C 0.1218(3) 0.0953(2) 0.2676(3) 0.0819(13) Uani 0.836(4) 1 d . U P A 1
H10C H 0.0625 0.0820 0.1919 0.098 Uiso 0.836(4) 1 calc R . P B 1
H10D H 0.0766 0.0350 0.2911 0.098 Uiso 0.836(4) 1 calc R . P B 1
C11 C 0.1327(2) 0.2015(3) 0.3317(2) 0.0776(8) Uani 1 1 d . . . . .
H11A H 0.0396 0.1986 0.3281 0.093 Uiso 0.836(4) 1 calc R . P A 1
H11B H 0.1662 0.2605 0.3021 0.093 Uiso 0.836(4) 1 calc R . P B 1
H11C H 0.0438 0.1456 0.3199 0.093 Uiso 0.164(4) 1 calc R . P A 2
H11D H 0.1135 0.2693 0.3205 0.093 Uiso 0.164(4) 1 calc R . P B 2
C12 C 0.2315(2) 0.2310(2) 0.4479(2) 0.0658(6) Uani 1 1 d . . . . .
H12A H 0.2407 0.3064 0.4875 0.079 Uiso 0.836(4) 1 calc R . P B 1
H12B H 0.1915 0.1774 0.4801 0.079 Uiso 0.836(4) 1 calc R . P B 1
H12C H 0.1764 0.2170 0.4908 0.079 Uiso 0.164(4) 1 calc R . P B 2
H12D H 0.2873 0.3117 0.4748 0.079 Uiso 0.164(4) 1 calc R . P B 2
C13A C 0.3739(2) 0.2292(2) 0.46029(17) 0.0426(6) Uani 0.836(4) 1 d . U P A 1
H13A H 0.4325 0.2447 0.5367 0.051 Uiso 0.836(4) 1 calc R . P B 1
H13B H 0.4189 0.2880 0.4351 0.051 Uiso 0.836(4) 1 calc R . P B 1
C13B C 0.3379(11) 0.1596(9) 0.4655(8) 0.030(2) Uani 0.164(4) 1 d . U P A 2
H13C H 0.4123 0.1936 0.5387 0.036 Uiso 0.164(4) 1 calc R . P B 2
H13D H 0.2860 0.0820 0.4580 0.036 Uiso 0.164(4) 1 calc R . P B 2
C14 C 0.69865(15) 0.34381(12) 0.71594(11) 0.0266(3) Uani 1 1 d . . . . .
C15 C 0.73758(16) 0.39806(12) 0.64888(12) 0.0301(3) Uani 1 1 d . . . . .
H15 H 0.7995 0.3781 0.6209 0.036 Uiso 1 1 calc R . . . .
C16 C 0.68788(18) 0.48099(13) 0.62182(13) 0.0355(3) Uani 1 1 d . . . . .
H16 H 0.7150 0.5167 0.5753 0.043 Uiso 1 1 calc R . . . .
C17 C 0.59875(18) 0.51099(14) 0.66306(14) 0.0381(4) Uani 1 1 d . . . . .
H17 H 0.5636 0.5669 0.6439 0.046 Uiso 1 1 calc R . . . .
C18 C 0.55998(18) 0.46038(14) 0.73210(14) 0.0371(4) Uani 1 1 d . . . . .
H18 H 0.4999 0.4822 0.7613 0.044 Uiso 1 1 calc R . . . .
C19 C 0.61000(16) 0.37723(13) 0.75818(12) 0.0313(3) Uani 1 1 d . . . . .
C20 C 0.4680(2) 0.33385(16) 0.85451(16) 0.0438(4) Uani 1 1 d . . . . .
H20A H 0.3851 0.3220 0.7901 0.053 Uiso 1 1 calc R . . . .
H20B H 0.4961 0.4096 0.9039 0.053 Uiso 1 1 calc R . . . .
C21 C 0.43520(19) 0.24720(15) 0.90858(14) 0.0400(4) Uani 1 1 d . . . . .
H21 H 0.5255 0.2513 0.9624 0.048 Uiso 1 1 calc R . . . .
C22 C 0.3672(3) 0.1305(2) 0.8317(2) 0.0814(9) Uani 1 1 d . . . . .
H22A H 0.4305 0.1132 0.7993 0.098 Uiso 1 1 calc R . . . .
H22B H 0.2811 0.1251 0.7735 0.098 Uiso 1 1 calc R . . . .
C23 C 0.3316(5) 0.0450(2) 0.8893(3) 0.1234(16) Uani 1 1 d . . . . .
H23A H 0.2784 -0.0299 0.8359 0.148 Uiso 1 1 calc R . . . .
H23B H 0.4189 0.0421 0.9394 0.148 Uiso 1 1 calc R . . . .
C24 C 0.2472(4) 0.0742(3) 0.9508(3) 0.1252(17) Uani 1 1 d . . . . .
H24A H 0.1545 0.0668 0.8998 0.150 Uiso 1 1 calc R . . . .
H24B H 0.2337 0.0210 0.9912 0.150 Uiso 1 1 calc R . . . .
C25 C 0.3170(3) 0.1896(3) 1.0263(3) 0.0836(9) Uani 1 1 d . . . . .
H25A H 0.4046 0.1947 1.0826 0.100 Uiso 1 1 calc R . . . .
H25B H 0.2563 0.2075 1.0613 0.100 Uiso 1 1 calc R . . . .
C26 C 0.3489(3) 0.2740(2) 0.9692(2) 0.0716(7) Uani 1 1 d . . . . .
H26A H 0.3999 0.3494 1.0223 0.086 Uiso 1 1 calc R . . . .
H26B H 0.2606 0.2748 0.9185 0.086 Uiso 1 1 calc R . . . .
C27 C 0.87848(16) 0.27043(12) 0.87111(11) 0.0276(3) Uani 1 1 d . . . . .
C28 C 0.86125(18) 0.20954(14) 0.94024(12) 0.0352(3) Uani 1 1 d . . . . .
H28 H 0.7805 0.1451 0.9153 0.042 Uiso 1 1 calc R . . . .
C29 C 0.9591(2) 0.24068(16) 1.04451(14) 0.0443(4) Uani 1 1 d . . . . .
H29 H 0.9464 0.1971 1.0898 0.053 Uiso 1 1 calc R . . . .
C30 C 1.0751(2) 0.33594(17) 1.08154(13) 0.0448(4) Uani 1 1 d . . . . .
H30 H 1.1410 0.3589 1.1534 0.054 Uiso 1 1 calc R . . . .
C31 C 1.09650(18) 0.39828(15) 1.01554(12) 0.0364(4) Uani 1 1 d . . . . .
H31 H 1.1767 0.4635 1.0421 0.044 Uiso 1 1 calc R . . . .
C32 C 0.99998(16) 0.36527(12) 0.90960(11) 0.0282(3) Uani 1 1 d . . . . .
C33 C 1.14057(17) 0.51608(14) 0.87573(13) 0.0362(4) Uani 1 1 d . . . . .
H33A H 1.2240 0.4962 0.9059 0.043 Uiso 1 1 calc R . . . .
H33B H 1.1412 0.5756 0.9324 0.043 Uiso 1 1 calc R . . . .
C34 C 1.14254(16) 0.55673(14) 0.78231(13) 0.0327(3) Uani 1 1 d . . . . .
H34 H 1.0523 0.5676 0.7483 0.039 Uiso 1 1 calc R . . . .
C35 C 1.2594(2) 0.66894(16) 0.82087(16) 0.0511(5) Uani 1 1 d . . . . .
H35A H 1.2445 0.7237 0.8719 0.061 Uiso 1 1 calc R . . . .
H35B H 1.3490 0.6607 0.8594 0.061 Uiso 1 1 calc R . . . .
C36 C 1.2677(3) 0.71338(18) 0.72948(19) 0.0561(5) Uani 1 1 d . . . . .
H36A H 1.1813 0.7276 0.6943 0.067 Uiso 1 1 calc R . . . .
H36B H 1.3465 0.7850 0.7581 0.067 Uiso 1 1 calc R . . . .
C37 C 1.2870(3) 0.6315(2) 0.6491(2) 0.0697(7) Uani 1 1 d . . . . .
H37A H 1.3700 0.6128 0.6837 0.084 Uiso 0.703(11) 1 calc R . P C 1
H37B H 1.2980 0.6622 0.5919 0.084 Uiso 0.703(11) 1 calc R . P C 1
H37C H 1.3881 0.6477 0.6718 0.084 Uiso 0.297(11) 1 calc R . P C 2
H37D H 1.2529 0.6467 0.5802 0.084 Uiso 0.297(11) 1 calc R . P C 2
C38B C 1.2192(11) 0.5076(7) 0.6282(6) 0.044(2) Uani 0.297(11) 1 d . U P C 2
H38A H 1.1457 0.4761 0.5546 0.052 Uiso 0.297(11) 1 calc R . P C 2
H38B H 1.2900 0.4724 0.6302 0.052 Uiso 0.297(11) 1 calc R . P C 2
C38A C 1.1506(7) 0.5250(3) 0.6023(3) 0.0624(14) Uani 0.703(11) 1 d . U P C 1
H38C H 1.1482 0.4699 0.5411 0.075 Uiso 0.703(11) 1 calc R . P C 1
H38D H 1.0667 0.5458 0.5782 0.075 Uiso 0.703(11) 1 calc R . P C 1
C39 C 1.1584(3) 0.47516(18) 0.6993(2) 0.0712(8) Uani 1 1 d . . . . .
H39A H 1.0832 0.4019 0.6740 0.085 Uiso 0.703(11) 1 calc R . P C 1
H39B H 1.2487 0.4648 0.7297 0.085 Uiso 0.703(11) 1 calc R . P C 1
H39C H 1.2130 0.4347 0.7376 0.085 Uiso 0.297(11) 1 calc R . P C 2
H39D H 1.0643 0.4198 0.6536 0.085 Uiso 0.297(11) 1 calc R . P C 2

loop_
_atom_site_aniso_label
_atom_site_aniso_U_11
_atom_site_aniso_U_22
_atom_site_aniso_U_33
_atom_site_aniso_U_23
_atom_site_aniso_U_13
_atom_site_aniso_U_12
P1 0.0290(2) 0.02708(19) 0.02068(17) 0.00535(14) 0.00807(14) 0.00843(15)
O1 0.0378(6) 0.0403(6) 0.0199(5) 0.0032(4) 0.0031(4) 0.0125(5)
O2 0.0468(7) 0.0584(8) 0.0397(6) 0.0281(6) 0.0269(6) 0.0324(6)
O3 0.0292(5) 0.0325(5) 0.0240(5) 0.0065(4) 0.0082(4) 0.0061(4)
C1 0.0346(8) 0.0217(6) 0.0229(6) 0.0045(5) 0.0105(6) 0.0092(6)
C2 0.0377(8) 0.0317(8) 0.0289(7) 0.0042(6) 0.0109(6) 0.0146(7)
C3 0.0450(10) 0.0426(9) 0.0428(10) 0.0061(8) 0.0215(8) 0.0209(8)
C4 0.0600(12) 0.0412(9) 0.0391(9) 0.0073(7) 0.0287(9) 0.0219(9)
C5 0.0545(11) 0.0314(8) 0.0245(7) 0.0051(6) 0.0158(7) 0.0138(7)
C6 0.0386(8) 0.0220(7) 0.0238(7) 0.0065(5) 0.0105(6) 0.0088(6)
C7 0.0468(10) 0.0315(8) 0.0200(7) 0.0048(6) 0.0021(6) 0.0064(7)
C8B 0.026(5) 0.020(6) 0.028(5) 0.017(4) 0.010(4) 0.002(4)
C8A 0.0382(14) 0.0310(13) 0.0317(11) 0.0154(9) -0.0041(9) 0.0010(12)
C9 0.0748(15) 0.0424(11) 0.0366(10) 0.0026(8) -0.0184(10) 0.0197(10)
C10B 0.028(5) 0.054(7) 0.039(6) 0.022(5) 0.008(4) 0.017(5)
C10A 0.0510(16) 0.0451(15) 0.089(2) 0.0329(15) -0.0326(15) -0.0062(12)
C11 0.0422(12) 0.100(2) 0.0786(17) 0.0429(16) 0.0031(12) 0.0232(13)
C12 0.0423(11) 0.0936(18) 0.0628(14) 0.0318(13) 0.0147(10) 0.0291(12)
C13A 0.0345(11) 0.0452(15) 0.0349(11) 0.0109(9) 0.0037(9) 0.0082(10)
C13B 0.037(5) 0.023(5) 0.030(5) 0.006(4) 0.012(4) 0.013(4)
C14 0.0244(7) 0.0280(7) 0.0207(6) 0.0041(5) 0.0047(5) 0.0069(6)
C15 0.0298(7) 0.0281(7) 0.0272(7) 0.0050(6) 0.0101(6) 0.0066(6)
C16 0.0391(9) 0.0317(8) 0.0339(8) 0.0121(6) 0.0140(7) 0.0090(7)
C17 0.0386(9) 0.0337(8) 0.0427(9) 0.0155(7) 0.0137(7) 0.0147(7)
C18 0.0345(8) 0.0426(9) 0.0397(9) 0.0140(7) 0.0163(7) 0.0199(7)
C19 0.0304(8) 0.0371(8) 0.0265(7) 0.0108(6) 0.0105(6) 0.0125(6)
C20 0.0470(10) 0.0489(10) 0.0534(11) 0.0230(9) 0.0311(9) 0.0255(9)
C21 0.0369(9) 0.0485(10) 0.0382(9) 0.0188(8) 0.0157(7) 0.0163(8)
C22 0.116(2) 0.0506(13) 0.0473(13) 0.0133(10) 0.0139(14) 0.0092(14)
C23 0.194(4) 0.0451(15) 0.085(2) 0.0213(15) 0.028(3) 0.006(2)
C24 0.085(2) 0.130(3) 0.112(3) 0.080(3) 0.009(2) -0.031(2)
C25 0.0737(17) 0.112(2) 0.104(2) 0.068(2) 0.0601(17) 0.0368(17)
C26 0.0746(16) 0.0818(17) 0.100(2) 0.0528(16) 0.0615(16) 0.0391(14)
C27 0.0328(7) 0.0279(7) 0.0200(6) 0.0043(5) 0.0087(6) 0.0124(6)
C28 0.0438(9) 0.0327(8) 0.0265(7) 0.0085(6) 0.0128(7) 0.0119(7)
C29 0.0549(11) 0.0487(10) 0.0278(8) 0.0180(7) 0.0126(8) 0.0163(9)
C30 0.0458(10) 0.0556(11) 0.0219(7) 0.0093(7) 0.0037(7) 0.0156(9)
C31 0.0340(8) 0.0416(9) 0.0242(7) 0.0040(6) 0.0067(6) 0.0100(7)
C32 0.0317(7) 0.0308(7) 0.0211(6) 0.0045(5) 0.0104(6) 0.0126(6)
C33 0.0325(8) 0.0355(8) 0.0310(8) 0.0047(6) 0.0106(7) 0.0037(7)
C34 0.0276(7) 0.0385(8) 0.0312(8) 0.0088(6) 0.0113(6) 0.0123(6)
C35 0.0611(13) 0.0405(10) 0.0487(11) 0.0082(8) 0.0317(10) 0.0051(9)
C36 0.0725(14) 0.0520(12) 0.0705(14) 0.0327(11) 0.0467(12) 0.0299(11)
C37 0.108(2) 0.0598(14) 0.0681(15) 0.0268(12) 0.0647(15) 0.0270(14)
C38B 0.045(5) 0.053(4) 0.029(3) 0.008(3) 0.013(3) 0.017(3)
C38A 0.091(4) 0.069(2) 0.0406(19) 0.0140(15) 0.039(2) 0.034(2)
C39 0.111(2) 0.0414(11) 0.0725(15) 0.0051(10) 0.0686(16) 0.0119(12)

loop_
_atom_type_symbol
_atom_type_description
_atom_type_scat_dispersion_real
_atom_type_scat_dispersion_imag
_atom_type_scat_source
C C 0.0033 0.0016 'International Tables Vol C Tables 4.2.6.8 and 6.1.1.4'
H H 0.0000 0.0000 'International Tables Vol C Tables 4.2.6.8 and 6.1.1.4'
O O 0.0106 0.0060 'International Tables Vol C Tables 4.2.6.8 and 6.1.1.4'
P P 0.1023 0.0942 'International Tables Vol C Tables 4.2.6.8 and 6.1.1.4'

loop_
_geom_angle_atom_site_label_1
_geom_angle_atom_site_label_2
_geom_angle_atom_site_label_3
_geom_angle
C1 P1 C14 102.83(7)
C1 P1 C27 104.07(7)
C27 P1 C14 104.34(7)
C6 O1 C7 118.59(13)
C19 O2 C20 119.09(13)
C32 O3 C33 118.02(12)
C2 C1 P1 124.78(11)
C2 C1 C6 117.68(14)
C6 C1 P1 116.94(12)
C1 C2 H2 119.2
C1 C2 C3 121.54(15)
C3 C2 H2 119.2
C2 C3 H3 120.3
C4 C3 C2 119.44(17)
C4 C3 H3 120.3
C3 C4 H4 119.6
C3 C4 C5 120.81(16)
C5 C4 H4 119.6
C4 C5 H5 120.3
C4 C5 C6 119.41(15)
C6 C5 H5 120.3
O1 C6 C1 114.62(13)
O1 C6 C5 124.27(14)
C5 C6 C1 121.11(15)
O1 C7 H7BC 109.1
O1 C7 H7BD 109.1
O1 C7 H7AA 110.0
O1 C7 H7AB 110.0
O1 C7 C8A 108.46(15)
H7BC C7 H7BD 107.8
H7AA C7 H7AB 108.4
C8B C7 O1 112.7(4)
C8B C7 H7BC 109.1
C8B C7 H7BD 109.1
C8A C7 H7AA 110.0
C8A C7 H7AB 110.0
C7 C8B H8B 110.7
C7 C8B C9 113.2(8)
C7 C8B C13B 111.5(9)
C9 C8B H8B 110.7
C13B C8B H8B 110.7
C13B C8B C9 99.6(9)
C7 C8A H8A 108.6
C7 C8A C9 107.0(2)
C9 C8A H8A 108.6
C13A C8A C7 113.9(2)
C13A C8A H8A 108.6
C13A C8A C9 110.01(19)
C8B C9 H9BC 109.1
C8B C9 H9BD 109.1
C8A C9 H9AA 110.0
C8A C9 H9AB 110.0
C8A C9 C10A 108.3(2)
H9AA C9 H9AB 108.4
H9BC C9 H9BD 107.8
C10B C9 C8B 112.6(7)
C10B C9 H9BC 109.1
C10B C9 H9BD 109.1
C10A C9 H9AA 110.0
C10A C9 H9AB 110.0
C9 C10B H10A 108.5
C9 C10B H10B 108.5
C9 C10B C11 114.9(7)
H10A C10B H10B 107.5
C11 C10B H10A 108.5
C11 C10B H10B 108.5
C9 C10A H10C 109.2
C9 C10A H10D 109.2
H10C C10A H10D 107.9
C11 C10A C9 111.9(2)
C11 C10A H10C 109.2
C11 C10A H10D 109.2
C10B C11 H11C 108.0
C10B C11 H11D 108.0
C10B C11 C12 117.3(4)
C10A C11 H11A 109.2
C10A C11 H11B 109.2
C10A C11 C12 111.9(2)
H11A C11 H11B 107.9
H11C C11 H11D 107.2
C12 C11 H11A 109.2
C12 C11 H11B 109.2
C12 C11 H11C 108.0
C12 C11 H11D 108.0
C11 C12 H12A 109.0
C11 C12 H12B 109.0
C11 C12 H12C 108.9
C11 C12 H12D 108.9
C11 C12 C13B 113.3(4)
H12A C12 H12B 107.8
H12C C12 H12D 107.7
C13A C12 C11 112.7(2)
C13A C12 H12A 109.0
C13A C12 H12B 109.0
C13B C12 H12C 108.9
C13B C12 H12D 108.9
C8A C13A H13A 109.7
C8A C13A H13B 109.7
C12 C13A C8A 109.8(2)
C12 C13A H13A 109.7
C12 C13A H13B 109.7
H13A C13A H13B 108.2
C8B C13B C12 110.9(7)
C8B C13B H13C 109.5
C8B C13B H13D 109.5
C12 C13B H13C 109.5
C12 C13B H13D 109.5
H13C C13B H13D 108.1
C15 C14 P1 124.56(11)
C15 C14 C19 117.90(14)
C19 C14 P1 116.97(11)
C14 C15 H15 119.3
C14 C15 C16 121.46(15)
C16 C15 H15 119.3
C15 C16 H16 120.3
C17 C16 C15 119.47(15)
C17 C16 H16 120.3
C16 C17 H17 119.7
C16 C17 C18 120.70(15)
C18 C17 H17 119.7
C17 C18 H18 120.4
C17 C18 C19 119.23(15)
C19 C18 H18 120.4
O2 C19 C14 115.27(13)
O2 C19 C18 123.51(14)
C18 C19 C14 121.22(14)
O2 C20 H20A 110.2
O2 C20 H20B 110.2
O2 C20 C21 107.71(14)
H20A C20 H20B 108.5
C21 C20 H20A 110.2
C21 C20 H20B 110.2
C20 C21 H21 107.2
C20 C21 C26 110.72(16)
C22 C21 C20 112.41(17)
C22 C21 H21 107.2
C22 C21 C26 111.7(2)
C26 C21 H21 107.2
C21 C22 H22A 109.5
C21 C22 H22B 109.5
C21 C22 C23 110.8(2)
H22A C22 H22B 108.1
C23 C22 H22A 109.5
C23 C22 H22B 109.5
C22 C23 H23A 109.2
C22 C23 H23B 109.2
H23A C23 H23B 107.9
C24 C23 C22 112.1(3)
C24 C23 H23A 109.2
C24 C23 H23B 109.2
C23 C24 H24A 109.3
C23 C24 H24B 109.3
H24A C24 H24B 108.0
C25 C24 C23 111.6(2)
C25 C24 H24A 109.3
C25 C24 H24B 109.3
C24 C25 H25A 109.4
C24 C25 H25B 109.4
C24 C25 C26 111.4(3)
H25A C25 H25B 108.0
C26 C25 H25A 109.4
C26 C25 H25B 109.4
C21 C26 H26A 109.3
C21 C26 H26B 109.3
C25 C26 C21 111.8(2)
C25 C26 H26A 109.3
C25 C26 H26B 109.3
H26A C26 H26B 107.9
C28 C27 P1 115.01(12)
C28 C27 C32 118.09(14)
C32 C27 P1 126.88(11)
C27 C28 H28 119.1
C29 C28 C27 121.74(16)
C29 C28 H28 119.1
C28 C29 H29 120.4
C30 C29 C28 119.14(16)
C30 C29 H29 120.4
C29 C30 H30 119.5
C31 C30 C29 120.95(15)
C31 C30 H30 119.5
C30 C31 H31 120.0
C30 C31 C32 119.95(16)
C32 C31 H31 120.0
O3 C32 C27 116.80(13)
O3 C32 C31 123.13(14)
C31 C32 C27 120.07(14)
O3 C33 H33A 110.0
O3 C33 H33B 110.0
O3 C33 C34 108.53(13)
H33A C33 H33B 108.4
C34 C33 H33A 110.0
C34 C33 H33B 110.0
C33 C34 H34 108.2
C33 C34 C35 110.15(14)
C35 C34 H34 108.2
C39 C34 C33 112.48(16)
C39 C34 H34 108.2
C39 C34 C35 109.64(15)
C34 C35 H35A 109.1
C34 C35 H35B 109.1
H35A C35 H35B 107.8
C36 C35 C34 112.46(17)
C36 C35 H35A 109.1
C36 C35 H35B 109.1
C35 C36 H36A 109.5
C35 C36 H36B 109.5
H36A C36 H36B 108.1
C37 C36 C35 110.70(18)
C37 C36 H36A 109.5
C37 C36 H36B 109.5
C36 C37 H37A 110.7
C36 C37 H37B 110.7
C36 C37 H37C 107.5
C36 C37 H37D 107.5
C36 C37 C38B 119.2(3)
C36 C37 C38A 105.1(2)
H37A C37 H37B 108.8
H37C C37 H37D 107.0
C38B C37 H37C 107.5
C38B C37 H37D 107.5
C38A C37 H37A 110.7
C38A C37 H37B 110.7
C37 C38B H38A 108.0
C37 C38B H38B 108.0
H38A C38B H38B 107.2
C39 C38B C37 117.3(5)
C39 C38B H38A 108.0
C39 C38B H38B 108.0
C37 C38A H38C 110.8
C37 C38A H38D 110.8
C37 C38A C39 104.9(4)
H38C C38A H38D 108.8
C39 C38A H38C 110.8
C39 C38A H38D 110.8
C34 C39 C38A 107.4(2)
C34 C39 H39A 110.2
C34 C39 H39B 110.2
C34 C39 H39C 106.5
C34 C39 H39D 106.5
C38B C39 C34 123.2(4)
C38B C39 H39C 106.5
C38B C39 H39D 106.5
C38A C39 H39A 110.2
C38A C39 H39B 110.2
H39A C39 H39B 108.5
H39C C39 H39D 106.5

loop_
_geom_bond_atom_site_label_1
_geom_bond_atom_site_label_2
_geom_bond_distance
P1 C1 1.8290(15)
P1 C14 1.8363(15)
P1 C27 1.8340(15)
O1 C6 1.366(2)
O1 C7 1.4350(18)
O2 C19 1.3677(19)
O2 C20 1.416(2)
O3 C32 1.3582(18)
O3 C33 1.4366(19)
C1 C2 1.387(2)
C1 C6 1.412(2)
C2 H2 0.9500
C2 C3 1.393(2)
C3 H3 0.9500
C3 C4 1.381(3)
C4 H4 0.9500
C4 C5 1.383(3)
C5 H5 0.9500
C5 C6 1.389(2)
C7 H7BC 0.9900
C7 H7BD 0.9900
C7 H7AA 0.9900
C7 H7AB 0.9900
C7 C8B 1.383(10)
C7 C8A 1.535(4)
C8B H8B 1.0000
C8B C9 1.578(11)
C8B C13B 1.548(16)
C8A H8A 1.0000
C8A C9 1.543(3)
C8A C13A 1.515(4)
C9 H9AA 0.9900
C9 H9AB 0.9900
C9 H9BC 0.9900
C9 H9BD 0.9900
C9 C10B 1.464(11)
C9 C10A 1.582(4)
C10B H10A 0.9900
C10B H10B 0.9900
C10B C11 1.512(12)
C10A H10C 0.9900
C10A H10D 0.9900
C10A C11 1.445(4)
C11 H11A 0.9900
C11 H11B 0.9900
C11 H11C 0.9900
C11 H11D 0.9900
C11 C12 1.521(3)
C12 H12A 0.9900
C12 H12B 0.9900
C12 H12C 0.9900
C12 H12D 0.9900
C12 C13A 1.509(3)
C12 C13B 1.652(10)
C13A H13A 0.9900
C13A H13B 0.9900
C13B H13C 0.9900
C13B H13D 0.9900
C14 C15 1.389(2)
C14 C19 1.402(2)
C15 H15 0.9500
C15 C16 1.391(2)
C16 H16 0.9500
C16 C17 1.381(2)
C17 H17 0.9500
C17 C18 1.387(2)
C18 H18 0.9500
C18 C19 1.391(2)
C20 H20A 0.9900
C20 H20B 0.9900
C20 C21 1.512(2)
C21 H21 1.0000
C21 C22 1.504(3)
C21 C26 1.519(3)
C22 H22A 0.9900
C22 H22B 0.9900
C22 C23 1.543(4)
C23 H23A 0.9900
C23 H23B 0.9900
C23 C24 1.519(6)
C24 H24A 0.9900
C24 H24B 0.9900
C24 C25 1.485(5)
C25 H25A 0.9900
C25 H25B 0.9900
C25 C26 1.517(3)
C26 H26A 0.9900
C26 H26B 0.9900
C27 C28 1.395(2)
C27 C32 1.411(2)
C28 H28 0.9500
C28 C29 1.389(2)
C29 H29 0.9500
C29 C30 1.382(3)
C30 H30 0.9500
C30 C31 1.381(2)
C31 H31 0.9500
C31 C32 1.399(2)
C33 H33A 0.9900
C33 H33B 0.9900
C33 C34 1.506(2)
C34 H34 1.0000
C34 C35 1.525(2)
C34 C39 1.499(3)
C35 H35A 0.9900
C35 H35B 0.9900
C35 C36 1.521(3)
C36 H36A 0.9900
C36 H36B 0.9900
C36 C37 1.498(3)
C37 H37A 0.9900
C37 H37B 0.9900
C37 H37C 0.9900
C37 H37D 0.9900
C37 C38B 1.516(9)
C37 C38A 1.580(5)
C38B H38A 0.9900
C38B H38B 0.9900
C38B C39 1.437(7)
C38A H38C 0.9900
C38A H38D 0.9900
C38A C39 1.602(5)
C39 H39A 0.9900
C39 H39B 0.9900
C39 H39C 0.9900
C39 H39D 0.9900

loop_
_geom_torsion_atom_site_label_1
_geom_torsion_atom_site_label_2
_geom_torsion_atom_site_label_3
_geom_torsion_atom_site_label_4
_geom_torsion
P1 C1 C2 C3 171.85(13)
P1 C1 C6 O1 6.33(17)
P1 C1 C6 C5 -173.04(12)
P1 C14 C15 C16 169.36(12)
P1 C14 C19 O2 9.79(18)
P1 C14 C19 C18 -170.32(13)
P1 C27 C28 C29 -177.79(14)
P1 C27 C32 O3 -4.8(2)
P1 C27 C32 C31 175.81(12)
O1 C7 C8B C9 -158.3(7)
O1 C7 C8B C13B -47.0(12)
O1 C7 C8A C9 172.58(18)
O1 C7 C8A C13A 50.8(3)
O2 C20 C21 C22 -70.3(2)
O2 C20 C21 C26 164.00(18)
O3 C33 C34 C35 171.10(14)
O3 C33 C34 C39 -66.3(2)
C1 P1 C14 C15 -4.22(14)
C1 P1 C14 C19 166.85(11)
C1 P1 C27 C28 -120.12(12)
C1 P1 C27 C32 61.64(14)
C1 C2 C3 C4 0.1(3)
C2 C1 C6 O1 177.84(13)
C2 C1 C6 C5 -1.5(2)
C2 C3 C4 C5 -0.8(3)
C3 C4 C5 C6 0.4(3)
C4 C5 C6 O1 -178.47(15)
C4 C5 C6 C1 0.8(2)
C6 O1 C7 C8B -149.5(8)
C6 O1 C7 C8A -179.09(18)
C6 C1 C2 C3 1.1(2)
C7 O1 C6 C1 177.39(13)
C7 O1 C6 C5 -3.3(2)
C7 C8B C9 C10B -169.0(9)
C7 C8B C13B C12 175.5(8)
C7 C8A C9 C10A 177.7(2)
C7 C8A C13A C12 179.0(2)
C8B C9 C10B C11 -56.8(11)
C8A C9 C10A C11 56.8(3)
C9 C8B C13B C12 -64.8(10)
C9 C8A C13A C12 58.9(3)
C9 C10B C11 C12 31.5(10)
C9 C10A C11 C12 -54.6(3)
C10B C11 C12 C13B -26.1(8)
C10A C11 C12 C13A 54.9(3)
C11 C12 C13A C8A -56.1(3)
C11 C12 C13B C8B 46.7(9)
C13A C8A C9 C10A -58.1(3)
C13B C8B C9 C10B 72.6(10)
C14 P1 C1 C2 117.95(13)
C14 P1 C1 C6 -71.21(12)
C14 P1 C27 C28 132.41(12)
C14 P1 C27 C32 -45.83(15)
C14 C15 C16 C17 0.5(2)
C15 C14 C19 O2 -178.53(13)
C15 C14 C19 C18 1.4(2)
C15 C16 C17 C18 0.9(3)
C16 C17 C18 C19 -1.1(3)
C17 C18 C19 O2 179.87(15)
C17 C18 C19 C14 0.0(3)
C19 O2 C20 C21 168.02(15)
C19 C14 C15 C16 -1.6(2)
C20 O2 C19 C14 -167.12(15)
C20 O2 C19 C18 13.0(2)
C20 C21 C22 C23 -178.4(3)
C20 C21 C26 C25 -178.8(2)
C21 C22 C23 C24 53.0(4)
C22 C21 C26 C25 55.1(3)
C22 C23 C24 C25 -54.3(4)
C23 C24 C25 C26 55.2(4)
C24 C25 C26 C21 -55.8(3)
C26 C21 C22 C23 -53.2(3)
C27 P1 C1 C2 9.35(15)
C27 P1 C1 C6 -179.81(11)
C27 P1 C14 C15 104.17(13)
C27 P1 C14 C19 -84.76(12)
C27 C28 C29 C30 1.5(3)
C28 C27 C32 O3 177.04(13)
C28 C27 C32 C31 -2.4(2)
C28 C29 C30 C31 -1.8(3)
C29 C30 C31 C32 0.0(3)
C30 C31 C32 O3 -177.28(15)
C30 C31 C32 C27 2.1(2)
C32 O3 C33 C34 175.41(12)
C32 C27 C28 C29 0.6(2)
C33 O3 C32 C27 -179.34(13)
C33 O3 C32 C31 0.1(2)
C33 C34 C35 C36 179.19(16)
C33 C34 C39 C38B -153.4(6)
C33 C34 C39 C38A 177.0(3)
C34 C35 C36 C37 -57.5(3)
C35 C34 C39 C38B -30.5(6)
C35 C34 C39 C38A -60.1(3)
C35 C36 C37 C38B 34.0(6)
C35 C36 C37 C38A 63.8(3)
C36 C37 C38B C39 -9.9(11)
C36 C37 C38A C39 -68.3(4)
C37 C38B C39 C34 8.3(11)
C37 C38A C39 C34 67.8(4)
C39 C34 C35 C36 54.9(2)
